data_7226557
loop_
_publ_author_name
'Zhulanov, Vladimir E.'
'Dmitriev, Maksim V.'
'Maslivets, Andrey N.'
'Rubin, Michael'

_publ_section_title
;
 New method for in-situ generation of enolate-iminium 1,4-dipoles for
 [4+2] and [4+1] dipolar heterocycloaddition reactions
;
_journal_name_full 'RSC Adv.'
_journal_paper_doi 10.1039/C6RA21981K
_journal_year 2016
_chemical_formula_moiety 'C36 H32 Cl N3 O4'
_chemical_formula_sum 'C36 H32 Cl N3 O4'
_chemical_formula_weight 606.10
_chemical_name_systematic
;
 ?
;
_space_group_IT_number 2
_symmetry_cell_setting triclinic
_symmetry_space_group_name_Hall '-P 1'
_symmetry_space_group_name_H-M 'P -1'
_atom_sites_solution_hydrogens geom
_atom_sites_solution_primary direct
_atom_sites_solution_secondary difmap
_audit_creation_method SHELXL-97
_audit_update_record
;
2016-03-02 deposited with the CCDC.
2016-09-12 downloaded from the CCDC.
;
_cell_angle_alpha 91.501(11)
_cell_angle_beta 93.402(12)
_cell_angle_gamma 108.619(16)
_cell_formula_units_Z 2
_cell_length_a 7.2763(12)
_cell_length_b 10.4418(18)
_cell_length_c 21.710(2)
_cell_measurement_reflns_used 2165
_cell_measurement_temperature 295(2)
_cell_measurement_theta_max 26.1590
_cell_measurement_theta_min 3.4200
_cell_volume 1558.6(4)
_computing_cell_refinement
;
CrysAlisPro, Agilent Technologies,
Version 1.171.37.33 (release 27-03-2014 CrysAlis171 .NET)
(compiled Mar 27 2014,17:12:48)
;
_computing_data_collection
;
CrysAlisPro, Agilent Technologies,
Version 1.171.37.33 (release 27-03-2014 CrysAlis171 .NET)
(compiled Mar 27 2014,17:12:48)
;
_computing_data_reduction
;
CrysAlisPro, Agilent Technologies,
Version 1.171.37.33 (release 27-03-2014 CrysAlis171 .NET)
(compiled Mar 27 2014,17:12:48)
;
_computing_structure_refinement 'SHELXL-97 (Sheldrick, 2008)'
_computing_structure_solution 'SHELXS-97 (Sheldrick, 2008)'
_diffrn_ambient_temperature 295(2)
_diffrn_measured_fraction_theta_full 0.999
_diffrn_measured_fraction_theta_max 0.841
_diffrn_measurement_device_type 'New Xcalibur, Ruby'
_diffrn_measurement_method '\w scans'
_diffrn_radiation_monochromator graphite
_diffrn_radiation_source 'fine-focus sealed tube'
_diffrn_radiation_type MoK\a
_diffrn_radiation_wavelength 0.71073
_diffrn_reflns_av_R_equivalents 0.0553
_diffrn_reflns_av_sigmaI/netI 0.0881
_diffrn_reflns_limit_h_max 9
_diffrn_reflns_limit_h_min -9
_diffrn_reflns_limit_k_max 14
_diffrn_reflns_limit_k_min -14
_diffrn_reflns_limit_l_max 23
_diffrn_reflns_limit_l_min -29
_diffrn_reflns_number 13259
_diffrn_reflns_theta_full 26.00
_diffrn_reflns_theta_max 29.41
_diffrn_reflns_theta_min 2.82
_exptl_absorpt_coefficient_mu 0.167
_exptl_absorpt_correction_T_max 1.00000
_exptl_absorpt_correction_T_min 0.75109
_exptl_absorpt_correction_type multi-scan
_exptl_absorpt_process_details
;
CrysAlisPro, Agilent Technologies,
Version 1.171.37.33 (release 27-03-2014 CrysAlis171 .NET)
(compiled Mar 27 2014,17:12:48)
Empirical absorption correction using spherical harmonics,
 implemented in SCALE3 ABSPACK scaling algorithm.
;
_exptl_crystal_colour colourless
_exptl_crystal_density_diffrn 1.291
_exptl_crystal_density_method 'not measured'
_exptl_crystal_description plate
_exptl_crystal_F_000 636
_exptl_crystal_size_max 0.54
_exptl_crystal_size_mid 0.18
_exptl_crystal_size_min 0.05
_refine_diff_density_max 0.228
_refine_diff_density_min -0.290
_refine_diff_density_rms 0.048
_refine_ls_extinction_method none
_refine_ls_goodness_of_fit_ref 0.986
_refine_ls_hydrogen_treatment constr
_refine_ls_matrix_type full
_refine_ls_number_parameters 398
_refine_ls_number_reflns 7224
_refine_ls_number_restraints 0
_refine_ls_restrained_S_all 0.986
_refine_ls_R_factor_all 0.1186
_refine_ls_R_factor_gt 0.0644
_refine_ls_shift/su_max 0.002
_refine_ls_shift/su_mean 0.000
_refine_ls_structure_factor_coef Fsqd
_refine_ls_weighting_details 'calc w=1/[\s^2^(Fo^2^)+(0.0582P)^2^+0.0000P] where P=(Fo^2^+2Fc^2^)/3'
_refine_ls_weighting_scheme calc
_refine_ls_wR_factor_gt 0.1319
_refine_ls_wR_factor_ref 0.1580
_reflns_number_gt 4193
_reflns_number_total 7224
_reflns_threshold_expression >2\s(I)
_cod_data_source_file c6ra21981k2.cif
_cod_data_source_block psu-308-vzh-129
_cod_database_code 7226557

loop_
_symmetry_equiv_pos_as_xyz
'x, y, z'
'-x, -y, -z'

loop_
_atom_site_label
_atom_site_type_symbol
_atom_site_fract_x
_atom_site_fract_y
_atom_site_fract_z
_atom_site_U_iso_or_equiv
_atom_site_adp_type
_atom_site_occupancy
_atom_site_symmetry_multiplicity
_atom_site_calc_flag
_atom_site_refinement_flags
Cl1 Cl 0.13580(17) -0.17550(13) 0.47173(5) 0.1307(4) Uani 1 1 d .
O1 O -0.00345(19) 0.17810(14) 0.25768(6) 0.0376(4) Uani 1 1 d .
O2 O -0.6531(3) -0.07898(17) 0.07988(9) 0.0795(6) Uani 1 1 d .
O3 O -0.5745(2) -0.23697(16) 0.12944(8) 0.0584(5) Uani 1 1 d .
O4 O -0.5660(2) -0.14429(19) 0.26765(8) 0.0642(5) Uani 1 1 d .
N1 N -0.1517(2) 0.16914(17) 0.16404(7) 0.0345(4) Uani 1 1 d .
N2 N -0.2987(2) 0.09841(17) 0.12236(8) 0.0368(4) Uani 1 1 d .
N3 N 0.2816(2) 0.36157(17) 0.24340(7) 0.0336(4) Uani 1 1 d .
C31 C -0.2562(3) -0.1096(2) 0.31706(10) 0.0378(5) Uani 1 1 d .
C29 C 0.5754(4) 0.4665(3) 0.42415(11) 0.0598(7) Uani 1 1 d .
H29A H 0.6542 0.4634 0.4614 0.072 Uiso 1 1 calc R
H29B H 0.5361 0.5467 0.4275 0.072 Uiso 1 1 calc R
C19 C -0.8019(4) -0.1818(3) 0.04174(14) 0.0906(11) Uani 1 1 d .
H19A H -0.7490 -0.2493 0.0271 0.136 Uiso 1 1 calc R
H19B H -0.8448 -0.1406 0.0071 0.136 Uiso 1 1 calc R
H19C H -0.9100 -0.2232 0.0658 0.136 Uiso 1 1 calc R
C12 C 0.1206(3) 0.3058(2) 0.10658(9) 0.0304(5) Uani 1 1 d .
C1 C -0.3935(3) -0.0082(2) 0.15377(9) 0.0332(5) Uani 1 1 d .
C5 C 0.0035(3) 0.3001(2) 0.16355(9) 0.0316(5) Uani 1 1 d .
C2 C -0.3097(3) -0.0079(2) 0.21502(9) 0.0332(5) Uani 1 1 d .
C17 C 0.1407(3) 0.4058(2) 0.06490(9) 0.0363(5) Uani 1 1 d .
H17 H 0.0856 0.4734 0.0719 0.044 Uiso 1 1 calc R
C30 C -0.3910(3) -0.0931(2) 0.26621(10) 0.0397(5) Uani 1 1 d .
C3 C -0.1531(3) 0.1093(2) 0.21723(9) 0.0313(5) Uani 1 1 d .
C18 C -0.5504(3) -0.1210(2) 0.12078(10) 0.0388(5) Uani 1 1 d .
C4 C 0.1175(3) 0.2891(2) 0.22468(9) 0.0317(5) Uani 1 1 d .
C20 C 0.3876(3) 0.3509(2) 0.30213(9) 0.0317(5) Uani 1 1 d .
C32 C -0.3189(4) -0.1315(3) 0.37646(11) 0.0562(7) Uani 1 1 d .
H32 H -0.4447 -0.1346 0.3840 0.067 Uiso 1 1 calc R
C16 C 0.2422(3) 0.4070(2) 0.01258(10) 0.0425(6) Uani 1 1 d .
H16 H 0.2538 0.4748 -0.0153 0.051 Uiso 1 1 calc R
C36 C -0.0700(3) -0.1075(2) 0.30687(11) 0.0449(6) Uani 1 1 d .
H36 H -0.0251 -0.0908 0.2677 0.054 Uiso 1 1 calc R
C15 C 0.3244(3) 0.3092(3) 0.00200(11) 0.0466(6) Uani 1 1 d .
H15 H 0.3925 0.3101 -0.0330 0.056 Uiso 1 1 calc R
C11 C 0.0470(3) 0.5438(2) 0.19207(10) 0.0436(6) Uani 1 1 d .
H11 H 0.1730 0.5530 0.2073 0.052 Uiso 1 1 calc R
C26 C 0.2716(3) 0.3469(3) 0.35886(10) 0.0469(6) Uani 1 1 d .
H26A H 0.1559 0.2679 0.3553 0.056 Uiso 1 1 calc R
H26B H 0.2311 0.4268 0.3614 0.056 Uiso 1 1 calc R
C6 C -0.0752(3) 0.4185(2) 0.16915(9) 0.0316(5) Uani 1 1 d .
C23 C 0.7531(4) 0.3487(4) 0.36338(14) 0.0843(11) Uani 1 1 d .
H23A H 0.8342 0.3448 0.3999 0.101 Uiso 1 1 calc R
H23B H 0.8287 0.3528 0.3277 0.101 Uiso 1 1 calc R
C8 C -0.3255(3) 0.5170(2) 0.14824(10) 0.0442(6) Uani 1 1 d .
H8 H -0.4520 0.5079 0.1336 0.053 Uiso 1 1 calc R
C14 C 0.3065(3) 0.2092(3) 0.04321(11) 0.0518(6) Uani 1 1 d .
H14 H 0.3630 0.1424 0.0361 0.062 Uiso 1 1 calc R
C13 C 0.2048(3) 0.2073(2) 0.09522(11) 0.0446(6) Uani 1 1 d .
H13 H 0.1931 0.1389 0.1228 0.054 Uiso 1 1 calc R
C27 C 0.3979(3) 0.3417(3) 0.41742(10) 0.0544(7) Uani 1 1 d .
H27 H 0.3220 0.3378 0.4535 0.065 Uiso 1 1 calc R
C24 C 0.5750(5) 0.2226(3) 0.35705(13) 0.0755(9) Uani 1 1 d .
H24 H 0.6163 0.1421 0.3549 0.091 Uiso 1 1 calc R
C21 C 0.5672(3) 0.4771(3) 0.30964(11) 0.0530(7) Uani 1 1 d .
H21A H 0.5271 0.5571 0.3120 0.064 Uiso 1 1 calc R
H21B H 0.6430 0.4827 0.2739 0.064 Uiso 1 1 calc R
C34 C -0.0139(4) -0.1482(3) 0.41196(13) 0.0673(8) Uani 1 1 d .
C7 C -0.2627(3) 0.4061(2) 0.14736(9) 0.0393(5) Uani 1 1 d .
H7 H -0.3465 0.3225 0.1321 0.047 Uiso 1 1 calc R
C22 C 0.6927(3) 0.4726(3) 0.36825(11) 0.0597(8) Uani 1 1 d .
H22 H 0.8081 0.5534 0.3722 0.072 Uiso 1 1 calc R
C9 C -0.2035(3) 0.6408(2) 0.17040(10) 0.0477(6) Uani 1 1 d .
H9 H -0.2469 0.7155 0.1706 0.057 Uiso 1 1 calc R
C10 C -0.0163(3) 0.6545(2) 0.19245(11) 0.0499(6) Uani 1 1 d .
H10 H 0.0669 0.7385 0.2075 0.060 Uiso 1 1 calc R
C25 C 0.4511(4) 0.2266(3) 0.29809(11) 0.0557(7) Uani 1 1 d .
H25A H 0.5262 0.2296 0.2624 0.067 Uiso 1 1 calc R
H25B H 0.3381 0.1459 0.2935 0.067 Uiso 1 1 calc R
C35 C 0.0504(4) -0.1298(3) 0.35365(13) 0.0590(7) Uani 1 1 d .
H35 H 0.1736 -0.1323 0.3459 0.071 Uiso 1 1 calc R
C28 C 0.4564(4) 0.2176(3) 0.41275(13) 0.0743(9) Uani 1 1 d .
H28A H 0.3414 0.1381 0.4087 0.089 Uiso 1 1 calc R
H28B H 0.5329 0.2115 0.4500 0.089 Uiso 1 1 calc R
C33 C -0.1966(5) -0.1483(3) 0.42385(13) 0.0729(9) Uani 1 1 d .
H33 H -0.2375 -0.1597 0.4637 0.087 Uiso 1 1 calc R

loop_
_atom_site_aniso_label
_atom_site_aniso_U_11
_atom_site_aniso_U_22
_atom_site_aniso_U_33
_atom_site_aniso_U_23
_atom_site_aniso_U_13
_atom_site_aniso_U_12
Cl1 0.1378(9) 0.1608(11) 0.0923(7) 0.0464(7) -0.0479(6) 0.0530(8)
O1 0.0338(7) 0.0405(8) 0.0278(8) 0.0087(6) -0.0064(6) -0.0023(7)
O2 0.0752(13) 0.0450(11) 0.0930(15) 0.0163(10) -0.0571(11) -0.0058(10)
O3 0.0517(10) 0.0370(10) 0.0795(13) 0.0022(9) -0.0158(9) 0.0083(8)
O4 0.0352(9) 0.0825(13) 0.0608(11) 0.0249(10) 0.0044(8) -0.0027(9)
N1 0.0297(9) 0.0366(10) 0.0292(10) 0.0080(8) -0.0086(8) 0.0011(8)
N2 0.0313(9) 0.0369(10) 0.0333(10) 0.0059(8) -0.0116(8) 0.0005(8)
N3 0.0284(9) 0.0388(10) 0.0294(10) 0.0045(8) -0.0045(7) 0.0057(8)
C31 0.0448(12) 0.0320(11) 0.0342(12) 0.0080(9) 0.0013(10) 0.0088(10)
C29 0.0578(15) 0.0741(19) 0.0365(14) -0.0074(13) -0.0111(12) 0.0092(14)
C19 0.079(2) 0.072(2) 0.085(2) 0.0099(17) -0.0548(18) -0.0155(17)
C12 0.0258(9) 0.0317(11) 0.0297(11) 0.0054(9) -0.0068(8) 0.0050(9)
C1 0.0299(10) 0.0312(11) 0.0343(12) 0.0051(9) -0.0040(9) 0.0049(9)
C5 0.0248(9) 0.0309(11) 0.0328(12) 0.0071(9) -0.0061(9) 0.0011(9)
C2 0.0288(10) 0.0348(11) 0.0317(12) 0.0058(9) -0.0004(9) 0.0045(9)
C17 0.0353(11) 0.0368(12) 0.0372(13) 0.0070(10) 0.0008(10) 0.0122(10)
C30 0.0364(12) 0.0404(13) 0.0376(13) 0.0061(10) 0.0030(10) 0.0053(10)
C3 0.0291(10) 0.0383(12) 0.0240(11) 0.0038(9) -0.0059(9) 0.0082(9)
C18 0.0343(11) 0.0377(13) 0.0396(13) 0.0057(10) -0.0057(10) 0.0062(10)
C4 0.0311(10) 0.0326(11) 0.0292(11) 0.0055(9) 0.0000(9) 0.0073(9)
C20 0.0278(10) 0.0394(12) 0.0258(11) 0.0044(9) -0.0042(8) 0.0085(9)
C32 0.0613(15) 0.0636(17) 0.0428(15) 0.0203(13) 0.0120(13) 0.0161(14)
C16 0.0451(12) 0.0447(13) 0.0359(13) 0.0132(10) 0.0056(10) 0.0106(11)
C36 0.0500(13) 0.0428(13) 0.0412(14) 0.0110(11) 0.0009(11) 0.0137(11)
C15 0.0411(12) 0.0609(16) 0.0385(14) 0.0020(12) 0.0047(11) 0.0170(12)
C11 0.0314(11) 0.0448(13) 0.0524(15) 0.0001(11) -0.0035(10) 0.0105(11)
C26 0.0336(11) 0.0673(16) 0.0356(13) -0.0013(12) -0.0020(10) 0.0113(11)
C6 0.0277(10) 0.0375(12) 0.0294(11) 0.0087(9) 0.0007(9) 0.0099(9)
C23 0.0473(16) 0.158(3) 0.0556(19) -0.017(2) -0.0166(13) 0.049(2)
C8 0.0365(12) 0.0618(16) 0.0385(13) 0.0100(12) -0.0017(10) 0.0219(12)
C14 0.0536(14) 0.0561(16) 0.0532(16) 0.0043(13) 0.0049(12) 0.0279(13)
C13 0.0481(13) 0.0438(13) 0.0460(14) 0.0146(11) 0.0022(11) 0.0198(11)
C27 0.0458(13) 0.0800(19) 0.0280(13) 0.0028(12) 0.0001(11) 0.0077(14)
C24 0.096(2) 0.085(2) 0.065(2) -0.0126(17) -0.0318(17) 0.063(2)
C21 0.0409(13) 0.0613(16) 0.0400(14) 0.0027(12) -0.0074(11) -0.0054(12)
C34 0.079(2) 0.0653(18) 0.0533(18) 0.0197(14) -0.0183(16) 0.0192(16)
C7 0.0332(11) 0.0460(13) 0.0344(12) 0.0078(10) -0.0039(9) 0.0075(10)
C22 0.0367(13) 0.080(2) 0.0437(15) -0.0007(14) -0.0061(11) -0.0057(14)
C9 0.0517(14) 0.0515(15) 0.0483(15) 0.0064(12) 0.0041(12) 0.0279(13)
C10 0.0446(13) 0.0431(14) 0.0617(17) -0.0025(12) -0.0011(12) 0.0151(11)
C25 0.0592(15) 0.0642(17) 0.0488(16) -0.0086(13) -0.0184(12) 0.0318(14)
C35 0.0512(14) 0.0588(17) 0.0661(19) 0.0179(14) -0.0091(14) 0.0175(13)
C28 0.087(2) 0.071(2) 0.0535(18) 0.0183(15) -0.0323(16) 0.0143(17)
C33 0.102(2) 0.079(2) 0.0379(16) 0.0237(14) 0.0058(16) 0.0277(19)

loop_
_atom_type_symbol
_atom_type_description
_atom_type_scat_dispersion_real
_atom_type_scat_dispersion_imag
_atom_type_scat_source
C C 0.0033 0.0016 'International Tables Vol C Tables 4.2.6.8 and 6.1.1.4'
H H 0.0000 0.0000 'International Tables Vol C Tables 4.2.6.8 and 6.1.1.4'
Cl Cl 0.1484 0.1585 'International Tables Vol C Tables 4.2.6.8 and 6.1.1.4'
N N 0.0061 0.0033 'International Tables Vol C Tables 4.2.6.8 and 6.1.1.4'
O O 0.0106 0.0060 'International Tables Vol C Tables 4.2.6.8 and 6.1.1.4'

loop_
_geom_angle_atom_site_label_1
_geom_angle_atom_site_label_2
_geom_angle_atom_site_label_3
_geom_angle
C3 O1 C4 106.13(15)
C18 O2 C19 117.0(2)
C3 N1 N2 113.09(16)
C3 N1 C5 113.17(16)
N2 N1 C5 133.69(17)
C1 N2 N1 102.47(16)
C4 N3 C20 126.43(18)
C36 C31 C32 118.6(2)
C36 C31 C30 121.58(19)
C32 C31 C30 119.8(2)
C27 C29 C22 109.20(19)
C27 C29 H29A 109.8
C22 C29 H29A 109.8
C27 C29 H29B 109.8
C22 C29 H29B 109.8
H29A C29 H29B 108.3
O2 C19 H19A 109.5
O2 C19 H19B 109.5
H19A C19 H19B 109.5
O2 C19 H19C 109.5
H19A C19 H19C 109.5
H19B C19 H19C 109.5
C17 C12 C13 118.27(18)
C17 C12 C5 121.71(18)
C13 C12 C5 120.00(19)
N2 C1 C2 113.76(17)
N2 C1 C18 119.01(19)
C2 C1 C18 126.57(19)
N1 C5 C6 111.87(15)
N1 C5 C12 110.53(15)
C6 C5 C12 112.57(16)
N1 C5 C4 97.82(15)
C6 C5 C4 109.98(15)
C12 C5 C4 113.23(15)
C3 C2 C1 101.36(17)
C3 C2 C30 128.46(19)
C1 C2 C30 129.03(18)
C12 C17 C16 120.9(2)
C12 C17 H17 119.5
C16 C17 H17 119.5
O4 C30 C2 120.3(2)
O4 C30 C31 121.0(2)
C2 C30 C31 118.73(18)
N1 C3 O1 112.73(17)
N1 C3 C2 109.30(18)
O1 C3 C2 137.96(19)
O3 C18 O2 123.9(2)
O3 C18 C1 123.5(2)
O2 C18 C1 112.5(2)
N3 C4 O1 124.66(19)
N3 C4 C5 127.04(18)
O1 C4 C5 108.29(15)
N3 C20 C25 109.31(16)
N3 C20 C26 113.96(16)
C25 C20 C26 109.87(19)
N3 C20 C21 106.49(17)
C25 C20 C21 109.28(18)
C26 C20 C21 107.81(17)
C33 C32 C31 120.6(2)
C33 C32 H32 119.7
C31 C32 H32 119.7
C15 C16 C17 120.2(2)
C15 C16 H16 119.9
C17 C16 H16 119.9
C35 C36 C31 121.1(2)
C35 C36 H36 119.4
C31 C36 H36 119.4
C16 C15 C14 119.7(2)
C16 C15 H15 120.2
C14 C15 H15 120.2
C10 C11 C6 120.6(2)
C10 C11 H11 119.7
C6 C11 H11 119.7
C20 C26 C27 109.62(17)
C20 C26 H26A 109.7
C27 C26 H26A 109.7
C20 C26 H26B 109.7
C27 C26 H26B 109.7
H26A C26 H26B 108.2
C7 C6 C11 119.0(2)
C7 C6 C5 121.06(18)
C11 C6 C5 119.71(17)
C22 C23 C24 110.2(2)
C22 C23 H23A 109.6
C24 C23 H23A 109.6
C22 C23 H23B 109.6
C24 C23 H23B 109.6
H23A C23 H23B 108.1
C9 C8 C7 120.6(2)
C9 C8 H8 119.7
C7 C8 H8 119.7
C15 C14 C13 120.4(2)
C15 C14 H14 119.8
C13 C14 H14 119.8
C12 C13 C14 120.6(2)
C12 C13 H13 119.7
C14 C13 H13 119.7
C28 C27 C29 110.4(2)
C28 C27 C26 108.8(2)
C29 C27 C26 110.0(2)
C28 C27 H27 109.2
C29 C27 H27 109.2
C26 C27 H27 109.2
C28 C24 C23 109.3(2)
C28 C24 C25 109.6(2)
C23 C24 C25 109.5(3)
C28 C24 H24 109.5
C23 C24 H24 109.5
C25 C24 H24 109.5
C20 C21 C22 110.5(2)
C20 C21 H21A 109.5
C22 C21 H21A 109.5
C20 C21 H21B 109.5
C22 C21 H21B 109.5
H21A C21 H21B 108.1
C33 C34 C35 121.3(3)
C33 C34 Cl1 118.9(2)
C35 C34 Cl1 119.8(2)
C8 C7 C6 120.1(2)
C8 C7 H7 120.0
C6 C7 H7 120.0
C23 C22 C29 109.6(2)
C23 C22 C21 108.5(2)
C29 C22 C21 109.5(2)
C23 C22 H22 109.7
C29 C22 H22 109.7
C21 C22 H22 109.7
C8 C9 C10 119.9(2)
C8 C9 H9 120.1
C10 C9 H9 120.1
C11 C10 C9 119.8(2)
C11 C10 H10 120.1
C9 C10 H10 120.1
C20 C25 C24 108.93(18)
C20 C25 H25A 109.9
C24 C25 H25A 109.9
C20 C25 H25B 109.9
C24 C25 H25B 109.9
H25A C25 H25B 108.3
C34 C35 C36 119.0(2)
C34 C35 H35 120.5
C36 C35 H35 120.5
C27 C28 C24 109.8(2)
C27 C28 H28A 109.7
C24 C28 H28A 109.7
C27 C28 H28B 109.7
C24 C28 H28B 109.7
H28A C28 H28B 108.2
C34 C33 C32 119.4(2)
C34 C33 H33 120.3
C32 C33 H33 120.3

loop_
_geom_bond_atom_site_label_1
_geom_bond_atom_site_label_2
_geom_bond_distance
Cl1 C34 1.732(3)
O1 C3 1.352(2)
O1 C4 1.449(2)
O2 C18 1.300(3)
O2 C19 1.454(3)
O3 C18 1.189(3)
O4 C30 1.216(2)
N1 C3 1.326(2)
N1 N2 1.362(2)
N1 C5 1.470(2)
N2 C1 1.336(2)
N3 C4 1.230(2)
N3 C20 1.476(2)
C31 C36 1.379(3)
C31 C32 1.393(3)
C31 C30 1.484(3)
C29 C27 1.510(3)
C29 C22 1.516(3)
C29 H29A 0.9700
C29 H29B 0.9700
C19 H19A 0.9600
C19 H19B 0.9600
C19 H19C 0.9600
C12 C17 1.378(3)
C12 C13 1.379(3)
C12 C5 1.535(3)
C1 C2 1.429(3)
C1 C18 1.485(3)
C5 C6 1.525(3)
C5 C4 1.549(3)
C2 C3 1.378(3)
C2 C30 1.473(3)
C17 C16 1.389(3)
C17 H17 0.9300
C20 C25 1.512(3)
C20 C26 1.528(3)
C20 C21 1.529(3)
C32 C33 1.372(4)
C32 H32 0.9300
C16 C15 1.359(3)
C16 H16 0.9300
C36 C35 1.375(3)
C36 H36 0.9300
C15 C14 1.372(3)
C15 H15 0.9300
C11 C10 1.374(3)
C11 C6 1.386(3)
C11 H11 0.9300
C26 C27 1.537(3)
C26 H26A 0.9700
C26 H26B 0.9700
C6 C7 1.381(3)
C23 C22 1.496(4)
C23 C24 1.521(4)
C23 H23A 0.9700
C23 H23B 0.9700
C8 C9 1.369(3)
C8 C7 1.375(3)
C8 H8 0.9300
C14 C13 1.384(3)
C14 H14 0.9300
C13 H13 0.9300
C27 C28 1.490(4)
C27 H27 0.9800
C24 C28 1.519(4)
C24 C25 1.530(3)
C24 H24 0.9800
C21 C22 1.532(3)
C21 H21A 0.9700
C21 H21B 0.9700
C34 C33 1.369(4)
C34 C35 1.373(4)
C7 H7 0.9300
C22 H22 0.9800
C9 C10 1.378(3)
C9 H9 0.9300
C10 H10 0.9300
C25 H25A 0.9700
C25 H25B 0.9700
C35 H35 0.9300
C28 H28A 0.9700
C28 H28B 0.9700
C33 H33 0.9300

loop_
_geom_torsion_atom_site_label_1
_geom_torsion_atom_site_label_2
_geom_torsion_atom_site_label_3
_geom_torsion_atom_site_label_4
_geom_torsion
C3 N1 N2 C1 1.1(2)
C5 N1 N2 C1 -176.04(19)
N1 N2 C1 C2 -0.3(2)
N1 N2 C1 C18 -171.58(17)
C3 N1 C5 C6 -104.64(19)
N2 N1 C5 C6 72.5(2)
C3 N1 C5 C12 129.08(18)
N2 N1 C5 C12 -53.8(3)
C3 N1 C5 C4 10.62(19)
N2 N1 C5 C4 -172.26(19)
C17 C12 C5 N1 123.1(2)
C13 C12 C5 N1 -55.2(2)
C17 C12 C5 C6 -2.8(3)
C13 C12 C5 C6 178.93(17)
C17 C12 C5 C4 -128.3(2)
C13 C12 C5 C4 53.4(2)
N2 C1 C2 C3 -0.5(2)
C18 C1 C2 C3 169.99(19)
N2 C1 C2 C30 167.9(2)
C18 C1 C2 C30 -21.6(3)
C13 C12 C17 C16 0.4(3)
C5 C12 C17 C16 -177.98(18)
C3 C2 C30 O4 141.3(2)
C1 C2 C30 O4 -24.1(3)
C3 C2 C30 C31 -35.9(3)
C1 C2 C30 C31 158.7(2)
C36 C31 C30 O4 151.2(2)
C32 C31 C30 O4 -27.0(3)
C36 C31 C30 C2 -31.6(3)
C32 C31 C30 C2 150.2(2)
N2 N1 C3 O1 178.15(15)
C5 N1 C3 O1 -4.1(2)
N2 N1 C3 C2 -1.5(2)
C5 N1 C3 C2 176.26(15)
C4 O1 C3 N1 -5.3(2)
C4 O1 C3 C2 174.2(2)
C1 C2 C3 N1 1.1(2)
C30 C2 C3 N1 -167.3(2)
C1 C2 C3 O1 -178.4(2)
C30 C2 C3 O1 13.2(4)
C19 O2 C18 O3 -1.8(4)
C19 O2 C18 C1 175.7(2)
N2 C1 C18 O3 139.8(2)
C2 C1 C18 O3 -30.2(3)
N2 C1 C18 O2 -37.7(3)
C2 C1 C18 O2 152.3(2)
C20 N3 C4 O1 0.0(3)
C20 N3 C4 C5 179.27(16)
C3 O1 C4 N3 -168.58(19)
C3 O1 C4 C5 12.05(18)
N1 C5 C4 N3 167.39(19)
C6 C5 C4 N3 -75.9(2)
C12 C5 C4 N3 51.0(3)
N1 C5 C4 O1 -13.26(17)
C6 C5 C4 O1 103.48(16)
C12 C5 C4 O1 -129.62(16)
C4 N3 C20 C25 72.0(2)
C4 N3 C20 C26 -51.3(3)
C4 N3 C20 C21 -170.06(19)
C36 C31 C32 C33 1.0(4)
C30 C31 C32 C33 179.3(2)
C12 C17 C16 C15 -0.4(3)
C32 C31 C36 C35 1.6(3)
C30 C31 C36 C35 -176.7(2)
C17 C16 C15 C14 0.1(3)
N3 C20 C26 C27 -177.66(18)
C25 C20 C26 C27 59.3(2)
C21 C20 C26 C27 -59.7(2)
C10 C11 C6 C7 -0.8(3)
C10 C11 C6 C5 174.29(19)
N1 C5 C6 C7 -28.9(3)
C12 C5 C6 C7 96.3(2)
C4 C5 C6 C7 -136.46(19)
N1 C5 C6 C11 156.13(18)
C12 C5 C6 C11 -78.7(2)
C4 C5 C6 C11 48.6(2)
C16 C15 C14 C13 0.2(4)
C17 C12 C13 C14 0.0(3)
C5 C12 C13 C14 178.33(19)
C15 C14 C13 C12 -0.2(4)
C22 C29 C27 C28 59.9(3)
C22 C29 C27 C26 -60.1(3)
C20 C26 C27 C28 -60.0(3)
C20 C26 C27 C29 61.0(3)
C22 C23 C24 C28 -58.8(3)
C22 C23 C24 C25 61.3(3)
N3 C20 C21 C22 -177.49(18)
C25 C20 C21 C22 -59.5(2)
C26 C20 C21 C22 59.8(2)
C9 C8 C7 C6 0.2(3)
C11 C6 C7 C8 0.4(3)
C5 C6 C7 C8 -174.64(18)
C24 C23 C22 C29 59.6(3)
C24 C23 C22 C21 -60.0(3)
C27 C29 C22 C23 -59.6(3)
C27 C29 C22 C21 59.4(3)
C20 C21 C22 C23 59.4(3)
C20 C21 C22 C29 -60.2(3)
C7 C8 C9 C10 -0.4(3)
C6 C11 C10 C9 0.6(3)
C8 C9 C10 C11 0.0(4)
N3 C20 C25 C24 175.4(2)
C26 C20 C25 C24 -58.8(3)
C21 C20 C25 C24 59.2(3)
C28 C24 C25 C20 59.7(3)
C23 C24 C25 C20 -60.2(3)
C33 C34 C35 C36 1.7(4)
Cl1 C34 C35 C36 -179.7(2)
C31 C36 C35 C34 -3.0(4)
C29 C27 C28 C24 -59.6(3)
C26 C27 C28 C24 61.1(3)
C23 C24 C28 C27 58.4(3)
C25 C24 C28 C27 -61.6(3)
C35 C34 C33 C32 0.9(5)
Cl1 C34 C33 C32 -177.8(2)
C31 C32 C33 C34 -2.2(4)
